data_7058630
loop_
_publ_author_name
'Liu, Jinjian'
'Li, Jing'
'Lu, Wenbo'

_publ_section_title
;
 Effect of counter cations on the photochromic behaviors of three
 Zn--viologen complexes
;
_journal_issue 32
_journal_name_full 'New Journal of Chemistry'
_journal_page_first 12678
_journal_paper_doi 10.1039/C9NJ03022K
_journal_volume 43
_journal_year 2019
_chemical_formula_moiety 'C9 H13 O11 Zn, C7 H9 N, H2 O'
_chemical_formula_sum 'C16 H24 N O12 Zn'
_chemical_formula_weight 487.73
_space_group_crystal_system monoclinic
_space_group_IT_number 14
_space_group_name_Hall '-P 2yn'
_space_group_name_H-M_alt 'P 1 21/n 1'
_symmetry_space_group_name_Hall '-P 2yn'
_symmetry_space_group_name_H-M 'P 1 21/n 1'
_atom_sites_solution_hydrogens mixed
_atom_sites_solution_primary iterative
_audit_creation_date 2019-04-26
_audit_creation_method
;
Olex2 1.2
(compiled 2018.05.29 svn.r3508 for OlexSys, GUI svn.r5506)
;
_audit_update_record
;
2019-04-26 deposited with the CCDC.    2019-07-19 downloaded from the CCDC.
;
_cell_angle_alpha 90
_cell_angle_beta 92.078(2)
_cell_angle_gamma 90
_cell_formula_units_Z 4
_cell_length_a 10.4847(3)
_cell_length_b 11.7732(3)
_cell_length_c 15.8026(4)
_cell_measurement_reflns_used 2651
_cell_measurement_temperature 273(2)
_cell_measurement_theta_max 71.6920
_cell_measurement_theta_min 6.9240
_cell_volume 1949.37(9)
_computing_cell_refinement 'CrysAlisPro 1.171.39.32a (Rigaku OD, 2017)'
_computing_data_collection 'CrysAlisPro 1.171.39.32a (Rigaku OD, 2017)'
_computing_data_reduction 'CrysAlisPro 1.171.39.32a (Rigaku OD, 2017)'
_computing_molecular_graphics 'Olex2 (Dolomanov et al., 2009)'
_computing_publication_material 'Olex2 (Dolomanov et al., 2009)'
_computing_structure_refinement 'ShelXL (Sheldrick, 2015)'
_computing_structure_solution
;
Superflip (Palatinus & Chapuis, 2007;Palatinus & van der Lee, 2008;
Palatinus et al., 2012)
;
_diffrn_ambient_temperature 273(2)
_diffrn_detector 'CCD plate'
_diffrn_detector_area_resol_mean 16.0710
_diffrn_detector_type Eos
_diffrn_measured_fraction_theta_full 1.000
_diffrn_measured_fraction_theta_max 0.983
_diffrn_measurement_details
;
List of Runs (angles in degrees, time in seconds):

  # Type    Start    End  Width  t~exp~   \w     \q     \k     \f   Frames
#--------------------------------------------------------------------------
  1  \w     11.00  37.00   1.00    1.00    --    0.00 -99.00 120.00   26
  2  \w     -3.00  38.00   1.00    1.00    --    0.00 -99.00  60.00   41
  3  \w    -70.00 -36.00   1.00    1.00    --    0.00 178.00-120.00   34
  4  \w    -26.00   1.00   1.00    1.00    --    0.00 -55.00 -96.00   27
  5  \w     36.00 118.00   1.00    1.00    --   54.94  57.00-180.00   82
  6  \w     34.00 118.00   1.00    1.00    --   54.94  57.00 -60.00   84
  7  \w     47.00 110.00   1.00    1.00    --   54.94-125.00  90.00   63
  8  \w     27.00  79.00   1.00    1.00    --   54.94 -38.00 -60.00   52
  9  \w     38.00 144.00   1.00    2.50    --  109.89 -25.00 120.00  106
 10  \w     80.00 111.00   1.00    2.50    --  109.89-111.00-120.00   31
 11  \w     43.00  89.00   1.00    2.50    --  109.89-104.00 175.00   46
 12  \w    116.00 176.00   1.00    2.50    --  109.89 111.00  60.00   60
 13  \w     93.00 164.00   1.00    2.50    --  109.89  64.00 -60.00   71
 14  \w     53.00 131.00   1.00    2.50    --  109.89 -64.00 150.00   78
 15  \w     54.00 152.00   1.00    2.50    --  109.89  12.00  60.00   98
;
_diffrn_measurement_device 'four-circle diffractometer'
_diffrn_measurement_device_type 'Xcalibur, Eos, Gemini'
_diffrn_measurement_method '\w scans'
_diffrn_orient_matrix_type 'CrysAlisPro convention (1999,Acta A55,543-557)'
_diffrn_orient_matrix_UB_11 0.0693245000
_diffrn_orient_matrix_UB_12 -0.0867889000
_diffrn_orient_matrix_UB_13 0.0583228000
_diffrn_orient_matrix_UB_21 -0.0984153000
_diffrn_orient_matrix_UB_22 -0.0914150000
_diffrn_orient_matrix_UB_23 -0.0270875000
_diffrn_orient_matrix_UB_31 0.0843377000
_diffrn_orient_matrix_UB_32 -0.0353336000
_diffrn_orient_matrix_UB_33 -0.0733416000
_diffrn_radiation_monochromator graphite
_diffrn_radiation_probe x-ray
_diffrn_radiation_type CuK\a
_diffrn_radiation_wavelength 1.54184
_diffrn_reflns_av_R_equivalents 0.0298
_diffrn_reflns_av_unetI/netI 0.0430
_diffrn_reflns_Laue_measured_fraction_full 1.000
_diffrn_reflns_Laue_measured_fraction_max 0.983
_diffrn_reflns_limit_h_max 12
_diffrn_reflns_limit_h_min -12
_diffrn_reflns_limit_k_max 14
_diffrn_reflns_limit_k_min -10
_diffrn_reflns_limit_l_max 14
_diffrn_reflns_limit_l_min -19
_diffrn_reflns_number 7374
_diffrn_reflns_point_group_measured_fraction_full 1.000
_diffrn_reflns_point_group_measured_fraction_max 0.983
_diffrn_reflns_theta_full 67.684
_diffrn_reflns_theta_max 72.157
_diffrn_reflns_theta_min 4.685
_diffrn_source 'fine-focus sealed X-ray tube'
_diffrn_source_type 'Enhance (Cu) X-ray Source'
_exptl_absorpt_coefficient_mu 2.373
_exptl_absorpt_correction_T_max 1.00000
_exptl_absorpt_correction_T_min 0.73801
_exptl_absorpt_correction_type multi-scan
_exptl_absorpt_process_details
;
CrysAlisPro 1.171.39.32a (Rigaku Oxford Diffraction, 2017)
Empirical absorption correction using spherical harmonics,
 implemented in SCALE3 ABSPACK scaling algorithm.
;
_exptl_crystal_colour colourless
_exptl_crystal_colour_primary colourless
_exptl_crystal_density_diffrn 1.662
_exptl_crystal_description block
_exptl_crystal_F_000 1012
_exptl_crystal_size_max 0.3
_exptl_crystal_size_mid 0.3
_exptl_crystal_size_min 0.3
_refine_diff_density_max 0.630
_refine_diff_density_min -0.625
_refine_diff_density_rms 0.090
_refine_ls_extinction_method none
_refine_ls_goodness_of_fit_ref 1.016
_refine_ls_hydrogen_treatment constr
_refine_ls_matrix_type full
_refine_ls_number_parameters 280
_refine_ls_number_reflns 3771
_refine_ls_number_restraints 0
_refine_ls_restrained_S_all 1.016
_refine_ls_R_factor_all 0.0543
_refine_ls_R_factor_gt 0.0429
_refine_ls_shift/su_max 0.001
_refine_ls_shift/su_mean 0.000
_refine_ls_structure_factor_coef Fsqd
_refine_ls_weighting_details 'w=1/[\s^2^(Fo^2^)+(0.0743P)^2^+0.4865P] where P=(Fo^2^+2Fc^2^)/3'
_refine_ls_weighting_scheme calc
_refine_ls_wR_factor_gt 0.1169
_refine_ls_wR_factor_ref 0.1272
_reflns_Friedel_coverage 0.000
_reflns_number_gt 3055
_reflns_number_total 3771
_reflns_threshold_expression 'I > 2\s(I)'
_cod_data_source_file c9nj03022k2.cif
_cod_data_source_block liujj0426a
_cod_depositor_comments 'Adding full bibliography for 7058629--7058631.cif.'
_cod_original_cell_volume 1949.38(8)
_cod_database_code 7058630
_shelx_shelxl_version_number 2014/7
_chemical_oxdiff_formula 'C H O N Br Zn'
_shelx_space_group_comment
;
The symmetry employed for this shelxl refinement is uniquely defined
by the following loop, which should always be used as a source of
symmetry information in preference to the above space-group names.
They are only intended as comments.
;
_shelx_estimated_absorpt_t_max 0.536
_shelx_estimated_absorpt_t_min 0.536
_reflns_odcompleteness_completeness 99.97
_reflns_odcompleteness_iscentric 1
_reflns_odcompleteness_theta 66.97
_olex2_refinement_description
;
1. Fixed Uiso
 At 1.2 times of:
  All C(H) groups, All C(H,H) groups
 At 1.5 times of:
  All C(H,H,H) groups, All O(H,H) groups
2.a Free rotating group:
 O12(H12A,H12B)
2.b Rotating group:
 O7(H7A,H7B), O8(H8A,H8B), O10(H10A,H10B), O9(H9A,H9B), O11(H11A,H11B)
2.c Secondary CH2 refined with riding coordinates:
 C2(H2A,H2B)
2.d Aromatic/amide H refined with riding coordinates:
 C16(H16), C10(H10), C13(H13), C6(H6), C3(H3), C4(H4), C5(H5)
2.e Idealised Me refined as rotating group:
 C1(H1A,H1B,H1C)
;
_olex2_submission_special_instructions 'No special instructions were received'
_oxdiff_exptl_absorpt_empirical_details
;
Empirical correction (ABSPACK) includes:
- Absorption correction using spherical harmonics
- Frame scaling
;
_oxdiff_exptl_absorpt_empirical_full_max 1.448
_oxdiff_exptl_absorpt_empirical_full_min 0.823

loop_
_space_group_symop_operation_xyz
'x, y, z'
'-x+1/2, y+1/2, -z+1/2'
'-x, -y, -z'
'x-1/2, -y-1/2, z-1/2'

loop_
_atom_site_label
_atom_site_type_symbol
_atom_site_fract_x
_atom_site_fract_y
_atom_site_fract_z
_atom_site_U_iso_or_equiv
_atom_site_adp_type
_atom_site_occupancy
_atom_site_site_symmetry_order
_atom_site_calc_flag
_atom_site_refinement_flags_posn
Zn1 Zn 0.56655(3) 0.45473(3) 0.65422(2) 0.02376(14) Uani 1 1 d .
O2 O 0.4578(2) 0.46261(16) 0.76476(13) 0.0293(4) Uani 1 1 d .
O3 O 0.3009(3) 0.24489(19) 1.01195(14) 0.0467(6) Uani 1 1 d .
O1 O 0.3805(2) 0.63814(18) 0.75005(13) 0.0340(5) Uani 1 1 d .
O6 O 0.2751(2) 0.84660(17) 1.01364(13) 0.0327(5) Uani 1 1 d .
O4 O 0.3153(2) 0.33010(18) 1.13682(13) 0.0372(5) Uani 1 1 d .
O7 O 0.6545(2) 0.31552(18) 0.70690(13) 0.0359(5) Uani 1 1 d .
H7A H 0.6833 0.3286 0.7598 0.054 Uiso 1 1 d GR
H7B H 0.7221 0.2935 0.6778 0.054 Uiso 1 1 d GR
O8 O 0.6952(2) 0.56566(18) 0.71240(13) 0.0337(5) Uani 1 1 d .
H8A H 0.7755 0.5325 0.7350 0.051 Uiso 1 1 d GR
H8B H 0.6622 0.6045 0.7612 0.051 Uiso 1 1 d GR
O5 O 0.2999(3) 0.7597(2) 1.13666(14) 0.0541(8) Uani 1 1 d .
C14 C 0.3210(3) 0.6488(2) 1.01272(17) 0.0232(5) Uani 1 1 d .
N1 N 0.4851(3) 0.0538(3) 0.2818(2) 0.0427(7) Uani 1 1 d .
C9 C 0.3681(3) 0.5476(2) 0.88415(17) 0.0231(5) Uani 1 1 d .
O12 O 0.6505(3) 0.7556(3) 0.2613(2) 0.0586(8) Uani 1 1 d .
H12A H 0.7270 0.7792 0.2596 0.088 Uiso 1 1 d G
H12B H 0.6421 0.6957 0.2316 0.088 Uiso 1 1 d G
C8 C 0.4046(3) 0.5502(2) 0.79285(17) 0.0237(5) Uani 1 1 d .
C11 C 0.3326(3) 0.4437(2) 1.01343(17) 0.0237(5) Uani 1 1 d .
C15 C 0.2976(3) 0.7599(2) 1.05762(17) 0.0272(6) Uani 1 1 d .
C16 C 0.3455(3) 0.6497(2) 0.92675(17) 0.0242(5) Uani 1 1 d .
H16 H 0.3469 0.7182 0.8975 0.029 Uiso 1 1 calc R
C12 C 0.3161(3) 0.3308(2) 1.05714(18) 0.0268(6) Uani 1 1 d .
C7 C 0.4976(3) 0.0112(3) 0.4541(2) 0.0363(7) Uani 1 1 d .
C10 C 0.3611(3) 0.4457(2) 0.92787(17) 0.0240(5) Uani 1 1 d .
H10 H 0.3755 0.3777 0.8998 0.029 Uiso 1 1 calc R
C13 C 0.3167(3) 0.5460(2) 1.05590(16) 0.0236(5) Uani 1 1 d .
H13 H 0.3030 0.5456 1.1137 0.028 Uiso 1 1 calc R
C6 C 0.5053(4) 0.1219(3) 0.4220(3) 0.0511(9) Uani 1 1 d .
H6 H 0.5153 0.1829 0.4590 0.061 Uiso 1 1 calc R
C3 C 0.4981(4) 0.1403(3) 0.3369(3) 0.0515(9) Uani 1 1 d .
H3 H 0.5023 0.2143 0.3165 0.062 Uiso 1 1 calc R
C4 C 0.4763(4) -0.0529(3) 0.3106(3) 0.0469(9) Uani 1 1 d .
H4 H 0.4657 -0.1124 0.2723 0.056 Uiso 1 1 calc R
C2 C 0.4779(4) 0.0760(4) 0.1891(3) 0.0525(9) Uani 1 1 d .
H2A H 0.3977 0.0467 0.1655 0.063 Uiso 1 1 calc R
H2B H 0.4794 0.1573 0.1794 0.063 Uiso 1 1 calc R
C1 C 0.5842(7) 0.0227(6) 0.1456(4) 0.101(2) Uani 1 1 d .
H1A H 0.6637 0.0472 0.1715 0.151 Uiso 1 1 calc GR
H1B H 0.5807 0.0447 0.0870 0.151 Uiso 1 1 calc GR
H1C H 0.5775 -0.0584 0.1497 0.151 Uiso 1 1 calc GR
O10 O 0.4354(2) 0.33752(19) 0.59651(14) 0.0353(5) Uani 1 1 d .
H10A H 0.3661 0.3711 0.5579 0.053 Uiso 1 1 d GR
H10B H 0.3750 0.2941 0.6339 0.053 Uiso 1 1 d GR
C5 C 0.4826(4) -0.0755(3) 0.3954(3) 0.0440(8) Uani 1 1 d .
H5 H 0.4766 -0.1502 0.4140 0.053 Uiso 1 1 calc R
O9 O 0.6844(2) 0.44534(16) 0.54825(12) 0.0269(4) Uani 1 1 d .
H9A H 0.7188 0.5107 0.5392 0.040 Uiso 1 1 d GR
H9B H 0.6388 0.4326 0.5026 0.040 Uiso 1 1 d GR
O11 O 0.5299(2) 0.40749(17) 0.40297(13) 0.0296(4) Uani 1 1 d .
H11A H 0.5722 0.4294 0.4482 0.044 Uiso 1 1 d GR
H11B H 0.5887 0.3828 0.3705 0.044 Uiso 1 1 d GR

loop_
_atom_site_aniso_label
_atom_site_aniso_U_11
_atom_site_aniso_U_22
_atom_site_aniso_U_33
_atom_site_aniso_U_23
_atom_site_aniso_U_13
_atom_site_aniso_U_12
Zn1 0.0338(2) 0.0189(2) 0.0187(2) 0.00007(13) 0.00292(14) 0.00125(13)
O2 0.0435(11) 0.0225(10) 0.0228(9) 0.0001(8) 0.0124(8) 0.0043(8)
O3 0.0890(19) 0.0233(11) 0.0284(11) -0.0019(9) 0.0113(12) -0.0149(11)
O1 0.0533(13) 0.0275(10) 0.0218(9) 0.0048(8) 0.0104(9) 0.0109(9)
O6 0.0528(12) 0.0214(9) 0.0241(10) 0.0011(8) 0.0025(9) 0.0075(9)
O4 0.0657(14) 0.0261(10) 0.0201(10) 0.0022(8) 0.0067(9) -0.0106(10)
O7 0.0548(13) 0.0326(11) 0.0205(10) 0.0050(8) 0.0050(9) 0.0179(10)
O8 0.0485(12) 0.0298(10) 0.0227(10) -0.0036(8) 0.0015(9) -0.0112(9)
O5 0.112(2) 0.0328(12) 0.0170(10) -0.0011(9) 0.0034(12) 0.0295(14)
C14 0.0290(12) 0.0192(12) 0.0215(12) -0.0011(10) 0.0036(10) 0.0025(10)
N1 0.0404(15) 0.0370(16) 0.0506(18) 0.0086(13) 0.0015(13) -0.0019(11)
C9 0.0279(12) 0.0220(13) 0.0197(13) -0.0003(10) 0.0047(10) 0.0027(10)
O12 0.0720(19) 0.0497(16) 0.0550(17) -0.0101(14) 0.0151(14) -0.0234(14)
C8 0.0311(13) 0.0213(12) 0.0189(12) -0.0023(10) 0.0040(10) -0.0016(10)
C11 0.0291(13) 0.0209(12) 0.0213(13) 0.0030(10) 0.0013(10) 0.0003(10)
C15 0.0386(14) 0.0216(13) 0.0214(13) -0.0018(11) 0.0029(11) 0.0073(11)
C16 0.0342(13) 0.0175(12) 0.0212(13) 0.0006(10) 0.0052(10) 0.0027(10)
C12 0.0349(14) 0.0212(13) 0.0245(14) 0.0006(11) 0.0051(11) -0.0041(11)
C7 0.0304(14) 0.0266(14) 0.052(2) 0.0040(14) 0.0042(13) -0.0017(12)
C10 0.0340(14) 0.0180(12) 0.0205(13) -0.0014(10) 0.0056(10) 0.0000(10)
C13 0.0295(13) 0.0243(13) 0.0173(12) -0.0003(10) 0.0034(10) 0.0020(10)
C6 0.070(2) 0.0251(16) 0.059(2) 0.0022(16) 0.0010(19) -0.0092(16)
C3 0.065(2) 0.0306(17) 0.058(2) 0.0095(17) -0.0006(18) -0.0106(17)
C4 0.057(2) 0.0274(16) 0.056(2) 0.0013(15) 0.0046(18) 0.0004(14)
C2 0.053(2) 0.052(2) 0.052(2) 0.0141(19) -0.0025(17) -0.0078(18)
C1 0.127(5) 0.101(5) 0.077(4) 0.043(4) 0.048(4) 0.030(4)
O10 0.0421(11) 0.0298(11) 0.0337(11) 0.0000(9) -0.0038(9) -0.0075(9)
C5 0.053(2) 0.0253(15) 0.054(2) 0.0056(15) 0.0077(17) 0.0017(14)
O9 0.0362(10) 0.0238(9) 0.0208(9) -0.0002(7) 0.0036(8) -0.0014(8)
O11 0.0407(11) 0.0258(10) 0.0225(9) -0.0003(8) 0.0024(8) 0.0067(8)

loop_
_atom_type_symbol
_atom_type_description
_atom_type_scat_dispersion_real
_atom_type_scat_dispersion_imag
_atom_type_scat_source
C C 0.0181 0.0091 'International Tables Vol C Tables 4.2.6.8 and 6.1.1.4'
H H 0.0000 0.0000 'International Tables Vol C Tables 4.2.6.8 and 6.1.1.4'
N N 0.0311 0.0180 'International Tables Vol C Tables 4.2.6.8 and 6.1.1.4'
O O 0.0492 0.0322 'International Tables Vol C Tables 4.2.6.8 and 6.1.1.4'
Zn Zn -1.5491 0.6778 'International Tables Vol C Tables 4.2.6.8 and 6.1.1.4'

loop_
_geom_angle_atom_site_label_1
_geom_angle_atom_site_label_2
_geom_angle_atom_site_label_3
_geom_angle
_geom_angle_site_symmetry_1
_geom_angle_site_symmetry_3
O2 Zn1 O10 91.32(9) . .
O7 Zn1 O2 87.00(8) . .
O7 Zn1 O8 92.75(10) . .
O7 Zn1 O10 85.97(10) . .
O7 Zn1 O9 90.71(8) . .
O7 Zn1 O11 177.28(9) . 3_666
O8 Zn1 O2 88.14(9) . .
O8 Zn1 O10 178.63(9) . .
O8 Zn1 O9 89.69(8) . .
O8 Zn1 O11 89.97(9) . 3_666
O9 Zn1 O2 176.77(8) . .
O9 Zn1 O10 90.80(8) . .
O11 Zn1 O2 93.21(8) 3_666 .
O11 Zn1 O10 91.31(9) 3_666 .
O11 Zn1 O9 89.18(8) 3_666 .
C8 O2 Zn1 125.70(17) . .
C16 C14 C15 119.4(2) . .
C13 C14 C15 120.9(2) . .
C13 C14 C16 119.7(2) . .
C3 N1 C2 120.4(3) . .
C4 N1 C3 119.8(3) . .
C4 N1 C2 119.8(3) . .
C16 C9 C8 119.7(2) . .
C10 C9 C8 120.9(2) . .
C10 C9 C16 119.3(2) . .
O2 C8 C9 116.9(2) . .
O1 C8 O2 124.5(2) . .
O1 C8 C9 118.6(2) . .
C10 C11 C12 119.3(2) . .
C13 C11 C12 121.6(2) . .
C13 C11 C10 119.1(2) . .
O6 C15 C14 118.3(2) . .
O5 C15 O6 123.6(3) . .
O5 C15 C14 118.0(3) . .
C14 C16 C9 120.2(2) . .
O3 C12 O4 124.2(3) . .
O3 C12 C11 117.8(3) . .
O4 C12 C11 117.9(2) . .
C6 C7 C7 121.5(4) . 3_656
C5 C7 C7 121.7(4) . 3_656
C5 C7 C6 116.8(3) . .
C9 C10 C11 120.9(2) . .
C14 C13 C11 120.7(2) . .
C3 C6 C7 120.2(4) . .
N1 C3 C6 121.3(3) . .
N1 C4 C5 121.0(4) . .
C1 C2 N1 111.9(4) . .
C4 C5 C7 120.9(3) . .

loop_
_geom_bond_atom_site_label_1
_geom_bond_atom_site_label_2
_geom_bond_distance
_geom_bond_site_symmetry_2
Zn1 O2 2.1221(19) .
Zn1 O7 2.043(2) .
Zn1 O8 2.069(2) .
Zn1 O10 2.130(2) .
Zn1 O9 2.1199(19) .
Zn1 O11 2.099(2) 3_666
O2 C8 1.261(3) .
O3 C12 1.245(4) .
O1 C8 1.258(3) .
O6 C15 1.252(4) .
O4 C12 1.260(3) .
O5 C15 1.248(4) .
C14 C15 1.512(4) .
C14 C16 1.392(4) .
C14 C13 1.391(4) .
N1 C3 1.344(5) .
N1 C4 1.340(4) .
N1 C2 1.486(5) .
C9 C8 1.506(3) .
C9 C16 1.402(4) .
C9 C10 1.388(4) .
C11 C12 1.511(4) .
C11 C10 1.395(4) .
C11 C13 1.392(4) .
C7 C7 1.475(7) 3_656
C7 C6 1.401(5) .
C7 C5 1.384(5) .
C6 C3 1.362(6) .
C4 C5 1.366(6) .
C2 C1 1.471(7) .
O11 Zn1 2.099(2) 3_666
